data_7017855
loop_
_publ_author_name
'Colquhoun, Victoria P.'
'Strohmann, Carsten'

_publ_section_title
;
 Structural influence of steric factors and donor functions on lithium
 silylamides in non-coordinating solvents.
;
_journal_issue 6
_journal_name_full 'Dalton transactions (Cambridge, England : 2003)'
_journal_page_first 1897
_journal_page_last 1902
_journal_paper_doi 10.1039/c1dt11550b
_journal_volume 41
_journal_year 2012
_chemical_formula_sum 'C22 H50 Li2 N4 Si2'
_chemical_formula_weight 440.72
_chemical_name_systematic ?
_space_group_IT_number 15
_symmetry_cell_setting monoclinic
_symmetry_space_group_name_Hall '-C 2yc'
_symmetry_space_group_name_H-M 'C 1 2/c 1'
_atom_sites_solution_hydrogens geom
_atom_sites_solution_primary direct
_atom_sites_solution_secondary difmap
_audit_creation_date 2011-06-29T15:22:22-00:00
_audit_creation_method 'WinGX routine CIF_UPDATE'
_cell_angle_alpha 90
_cell_angle_beta 122.498(18)
_cell_angle_gamma 90
_cell_formula_units_Z 4
_cell_length_a 22.239(4)
_cell_length_b 8.340(2)
_cell_length_c 17.941(4)
_cell_measurement_reflns_used 13062
_cell_measurement_temperature 193(2)
_cell_measurement_theta_max 26.00
_cell_measurement_theta_min 2.17
_cell_volume 2806.5(12)
_computing_cell_refinement 'Cell in IPDS (Stoe & Cie, 1999)'
_computing_data_collection 'Expose in IPDS (Stoe & Cie, 1999)'
_computing_data_reduction 'Integrate in IPDS (Stoe & Cie, 1999)'
_computing_molecular_graphics
;
Ortep-3 (Farrugia, 1997) and Schakal 92 (Keller
1992)
;
_computing_publication_material 'wingx (Farrugia, 1999)'
_computing_structure_refinement 'SHELXL-97 (Sheldrick, 2008)'
_computing_structure_solution 'SHELXS97 (Sheldrick, 2008)'
_diffrn_ambient_temperature 193(2)
_diffrn_measured_fraction_theta_full 0.996
_diffrn_measured_fraction_theta_max 0.996
_diffrn_measurement_device_type 'Stoe IPDS'
_diffrn_measurement_method 'phi scans'
_diffrn_radiation_monochromator graphite
_diffrn_radiation_type MoK\a
_diffrn_radiation_wavelength 0.71073
_diffrn_reflns_av_R_equivalents 0.0582
_diffrn_reflns_av_unetI/netI 0.0357
_diffrn_reflns_limit_h_max 27
_diffrn_reflns_limit_h_min -27
_diffrn_reflns_limit_k_max 10
_diffrn_reflns_limit_k_min -10
_diffrn_reflns_limit_l_max 22
_diffrn_reflns_limit_l_min -22
_diffrn_reflns_number 13062
_diffrn_reflns_theta_full 26
_diffrn_reflns_theta_max 26
_diffrn_reflns_theta_min 2.17
_exptl_absorpt_coefficient_mu 0.141
_exptl_absorpt_correction_T_max 0.9590
_exptl_absorpt_correction_T_min 0.9459
_exptl_absorpt_correction_type numerical
_exptl_absorpt_process_details 'FACEIT in IPDS (Stoe & Cie, 1999)'
_exptl_crystal_colour colourless
_exptl_crystal_density_diffrn 1.043
_exptl_crystal_density_method 'not measured'
_exptl_crystal_description block
_exptl_crystal_F_000 976
_exptl_crystal_size_max 0.4
_exptl_crystal_size_mid 0.4
_exptl_crystal_size_min 0.3
_refine_diff_density_max 0.5
_refine_diff_density_min -0.428
_refine_diff_density_rms 0.07
_refine_ls_extinction_method none
_refine_ls_goodness_of_fit_ref 1.025
_refine_ls_hydrogen_treatment constr
_refine_ls_matrix_type full
_refine_ls_number_parameters 140
_refine_ls_number_reflns 2757
_refine_ls_number_restraints 0
_refine_ls_restrained_S_all 1.025
_refine_ls_R_factor_all 0.069
_refine_ls_R_factor_gt 0.0611
_refine_ls_shift/su_max 0.001
_refine_ls_shift/su_mean 0
_refine_ls_structure_factor_coef Fsqd
_refine_ls_weighting_details 'calc w=1/[\s^2^(Fo^2^)+(0.1351P)^2^+0.0000P] where P=(Fo^2^+2Fc^2^)/3'
_refine_ls_weighting_scheme calc
_refine_ls_wR_factor_gt 0.162
_refine_ls_wR_factor_ref 0.1705
_reflns_number_gt 2257
_reflns_number_total 2757
_reflns_threshold_expression >2sigma(I)
_cod_data_source_file c1dt11550b.txt
_cod_data_source_block vc060408
_cod_original_cell_volume 2806.8(10)
_cod_original_sg_symbol_H-M 'C 2/c'
_cod_database_code 7017855

loop_
_symmetry_equiv_pos_as_xyz
'x, y, z'
'-x, y, -z+1/2'
'x+1/2, y+1/2, z'
'-x+1/2, y+1/2, -z+1/2'
'-x, -y, -z'
'x, -y, z-1/2'
'-x+1/2, -y+1/2, -z'
'x+1/2, -y+1/2, z-1/2'

loop_
_atom_site_label
_atom_site_type_symbol
_atom_site_fract_x
_atom_site_fract_y
_atom_site_fract_z
_atom_site_U_iso_or_equiv
_atom_site_adp_type
_atom_site_occupancy
_atom_site_symmetry_multiplicity
_atom_site_calc_flag
_atom_site_refinement_flags
C1 C 0.33552(10) 0.1109(3) 0.51980(14) 0.0341(5) Uani 1 1 d .
H1A H 0.3383 0.0455 0.5669 0.051 Uiso 1 1 calc R
H1B H 0.3309 0.0407 0.4732 0.051 Uiso 1 1 calc R
H1C H 0.2939 0.1817 0.495 0.051 Uiso 1 1 calc R
C2 C 0.41062(11) 0.3202(3) 0.46327(13) 0.0356(5) Uani 1 1 d .
H2A H 0.3657 0.3796 0.4291 0.053 Uiso 1 1 calc R
H2B H 0.4111 0.2323 0.4273 0.053 Uiso 1 1 calc R
H2C H 0.4507 0.3925 0.48 0.053 Uiso 1 1 calc R
C3 C 0.39100(10) 0.5200(2) 0.61094(12) 0.0295(4) Uani 1 1 d .
H3 H 0.3501 0.4965 0.5497 0.035 Uiso 1 1 calc R
C4 C 0.43161(13) 0.6642(2) 0.60593(17) 0.0432(5) Uani 1 1 d .
H4A H 0.4709 0.6928 0.6656 0.065 Uiso 1 1 calc R
H4B H 0.3991 0.7555 0.5794 0.065 Uiso 1 1 calc R
H4C H 0.4508 0.6363 0.5696 0.065 Uiso 1 1 calc R
C5 C 0.36048(12) 0.5647(3) 0.66673(17) 0.0430(5) Uani 1 1 d .
H5A H 0.3307 0.4767 0.6654 0.064 Uiso 1 1 calc R
H5B H 0.3315 0.662 0.6427 0.064 Uiso 1 1 calc R
H5C H 0.3996 0.5842 0.7278 0.064 Uiso 1 1 calc R
C6 C 0.49493(9) 0.0844(2) 0.62537(12) 0.0257(4) Uani 1 1 d .
H6A H 0.4876 0.0212 0.6665 0.031 Uiso 1 1 calc R
H6B H 0.4918 0.0092 0.5807 0.031 Uiso 1 1 calc R
C7 C 0.58964(10) 0.2006(2) 0.61404(13) 0.0305(4) Uani 1 1 d .
H7A H 0.5558 0.2822 0.5727 0.037 Uiso 1 1 calc R
H7B H 0.5866 0.1059 0.5789 0.037 Uiso 1 1 calc R
C8 C 0.66496(11) 0.2683(3) 0.66120(15) 0.0371(5) Uani 1 1 d .
H8A H 0.667 0.369 0.6917 0.044 Uiso 1 1 calc R
H8B H 0.6774 0.2937 0.6172 0.044 Uiso 1 1 calc R
C9 C 0.71912(11) 0.1486(3) 0.72873(15) 0.0426(5) Uani 1 1 d .
H9A H 0.7224 0.0541 0.6977 0.051 Uiso 1 1 calc R
H9B H 0.7668 0.1993 0.7631 0.051 Uiso 1 1 calc R
C10 C 0.69585(10) 0.0959(3) 0.79093(14) 0.0360(5) Uani 1 1 d .
H10A H 0.6986 0.1881 0.8274 0.043 Uiso 1 1 calc R
H10B H 0.7285 0.0115 0.8312 0.043 Uiso 1 1 calc R
C11 C 0.61965(9) 0.0311(2) 0.73879(12) 0.0297(4) Uani 1 1 d .
H11A H 0.6177 -0.0652 0.7053 0.036 Uiso 1 1 calc R
H11B H 0.6055 -0.0012 0.7804 0.036 Uiso 1 1 calc R
Li Li 0.45604(16) 0.3458(4) 0.7677(2) 0.0289(7) Uani 1 1 d .
N2 N 0.56853(7) 0.15316(17) 0.67626(10) 0.0233(4) Uani 1 1 d .
N1 N 0.43619(8) 0.37458(17) 0.64463(10) 0.0247(4) Uani 1 1 d .
Si Si 0.41913(2) 0.23560(6) 0.56645(3) 0.0238(2) Uani 1 1 d .

loop_
_atom_site_aniso_label
_atom_site_aniso_U_11
_atom_site_aniso_U_22
_atom_site_aniso_U_33
_atom_site_aniso_U_23
_atom_site_aniso_U_13
_atom_site_aniso_U_12
C1 0.0266(9) 0.0407(10) 0.0312(10) -0.0063(8) 0.0129(8) -0.0015(8)
C2 0.0361(10) 0.0425(11) 0.0238(10) 0.0034(8) 0.0132(8) 0.0053(8)
C3 0.0307(9) 0.0275(9) 0.0253(9) 0.0025(7) 0.0118(8) 0.0056(7)
C4 0.0562(14) 0.0327(10) 0.0477(13) 0.0104(9) 0.0326(11) 0.0045(9)
C5 0.0444(12) 0.0372(11) 0.0565(14) 0.0024(10) 0.0331(11) 0.0088(9)
C6 0.0240(9) 0.0261(8) 0.0255(9) -0.0037(7) 0.0123(7) -0.0024(6)
C7 0.0261(9) 0.0389(10) 0.0254(10) 0.0021(8) 0.0130(8) -0.0004(8)
C8 0.0270(10) 0.0491(12) 0.0344(12) 0.0018(9) 0.0160(9) -0.0045(8)
C9 0.0247(9) 0.0627(14) 0.0371(12) -0.0010(10) 0.0144(9) 0.0018(9)
C10 0.0236(9) 0.0489(11) 0.0287(10) 0.0026(9) 0.0096(8) 0.0071(8)
C11 0.0278(9) 0.0334(9) 0.0257(9) 0.0035(8) 0.0130(8) 0.0066(7)
Li 0.0275(15) 0.0308(15) 0.0274(15) 0.0050(12) 0.0141(13) 0.0034(12)
N2 0.0206(7) 0.0263(7) 0.0208(7) 0.0000(6) 0.0096(6) 0.0011(5)
N1 0.0269(8) 0.0244(7) 0.0218(7) 0.0011(6) 0.0123(6) 0.0024(6)
Si 0.0214(3) 0.0277(3) 0.0187(3) -0.00157(17) 0.0083(2) 0.00056(16)

loop_
_atom_type_symbol
_atom_type_description
_atom_type_scat_dispersion_real
_atom_type_scat_dispersion_imag
_atom_type_scat_source
C C 0.0033 0.0016 'International Tables Vol C Tables 4.2.6.8 and 6.1.1.4'
H H 0 0 'International Tables Vol C Tables 4.2.6.8 and 6.1.1.4'
N N 0.0061 0.0033 'International Tables Vol C Tables 4.2.6.8 and 6.1.1.4'
Si Si 0.0817 0.0704 'International Tables Vol C Tables 4.2.6.8 and 6.1.1.4'
Li Li -0.0003 0.0001 'International Tables Vol C Tables 4.2.6.8 and 6.1.1.4'

loop_
_geom_angle_atom_site_label_1
_geom_angle_atom_site_label_2
_geom_angle_atom_site_label_3
_geom_angle
_geom_angle_site_symmetry_1
_geom_angle_site_symmetry_3
N1 C3 C5 112.07(16) . .
N1 C3 C4 111.95(16) . .
C5 C3 C4 109.24(17) . .
N2 C6 Si 115.88(11) . .
N2 C6 Li 50.83(10) . 2_656
Si C6 Li 76.13(9) . 2_656
N2 C7 C8 112.36(16) . .
C7 C8 C9 111.15(17) . .
C10 C9 C8 109.57(17) . .
C9 C10 C11 110.76(17) . .
N2 C11 C10 111.50(16) . .
N1 Li N1 107.61(15) . 2_656
N1 Li N2 130.43(17) . 2_656
N1 Li N2 102.58(14) 2_656 2_656
N1 Li Li 55.33(14) . 2_656
N1 Li Li 53.95(13) 2_656 2_656
N2 Li Li 126.22(11) 2_656 2_656
N1 Li C6 129.52(15) . 2_656
N1 Li C6 72.11(10) 2_656 2_656
N2 Li C6 33.21(7) 2_656 2_656
Li Li C6 96.55(12) 2_656 2_656
N1 Li Si 132.91(14) . 2_656
N1 Li Si 34.70(7) 2_656 2_656
N2 Li Si 67.91(9) 2_656 2_656
Li Li Si 78.63(14) 2_656 2_656
C6 Li Si 39.33(6) 2_656 2_656
C7 N2 C11 109.15(14) . .
C7 N2 C6 109.21(14) . .
C11 N2 C6 109.88(13) . .
C7 N2 Li 115.03(14) . 2_656
C11 N2 Li 116.66(14) . 2_656
C6 N2 Li 95.97(13) . 2_656
C3 N1 Si 114.86(12) . .
C3 N1 Li 104.19(14) . .
Si N1 Li 129.98(12) . .
C3 N1 Li 131.64(15) . 2_656
Si N1 Li 101.74(11) . 2_656
Li N1 Li 70.72(15) . 2_656
N1 Si C1 118.15(9) . .
N1 Si C2 114.45(9) . .
C1 Si C2 102.39(10) . .
N1 Si C6 104.77(8) . .
C1 Si C6 104.36(9) . .
C2 Si C6 112.52(9) . .
N1 Si Li 43.56(8) . 2_656
C1 Si Li 142.70(10) . 2_656
C2 Si Li 114.82(9) . 2_656
C6 Si Li 64.53(8) . 2_656

loop_
_geom_bond_atom_site_label_1
_geom_bond_atom_site_label_2
_geom_bond_distance
_geom_bond_site_symmetry_2
C1 Si 1.889(2) .
C2 Si 1.893(2) .
C3 N1 1.481(2) .
C3 C5 1.527(3) .
C3 C4 1.536(3) .
C6 N2 1.495(2) .
C6 Si 1.9065(18) .
C6 Li 2.716(3) 2_656
C7 N2 1.479(2) .
C7 C8 1.522(3) .
C8 C9 1.532(3) .
C9 C10 1.526(3) .
C10 C11 1.528(3) .
C11 N2 1.489(2) .
Li N1 2.021(4) .
Li N1 2.055(3) 2_656
Li N2 2.117(3) 2_656
Li Li 2.359(6) 2_656
Li C6 2.716(3) 2_656
Li Si 2.920(3) 2_656
N2 Li 2.117(3) 2_656
N1 Si 1.6981(15) .
N1 Li 2.055(4) 2_656
Si Li 2.920(3) 2_656
